data_7220699
loop_
_publ_author_name
'Tripathi, Sarita'
'Srirambalaji, Renganathan'
'Patra, Samir'
'Anantharaman, Ganapathi'

_publ_section_title
;
 Anion triggered and solvent assisted structural diversity and reversible
 single-crystal-to-single-crystal (SCSC) transformation between 1D and 2D
 coordination polymers
;
_journal_issue 46
_journal_name_full CrystEngComm
_journal_page_first 8876
_journal_paper_doi 10.1039/C5CE00690B
_journal_volume 17
_journal_year 2015
_chemical_formula_moiety 'C22 H22 Cd N10 O2, F6 P, N O3, 2(H2 O)'
_chemical_formula_sum 'C22 H26 Cd F6 N11 O7 P'
_chemical_formula_weight 813.91
_chemical_name_common 'Cd pyim2 PF6 NO3'
_chemical_name_systematic
;
 ?
;
_space_group_IT_number 13
_symmetry_cell_setting monoclinic
_symmetry_space_group_name_Hall '-P 2yac'
_symmetry_space_group_name_H-M 'P 1 2/n 1'
_atom_sites_solution_hydrogens geom
_atom_sites_solution_primary direct
_atom_sites_solution_secondary difmap
_audit_creation_method SHELXL-97
_audit_update_record
;
2015-06-04 deposited with the CCDC.
2015-06-08 downloaded from the CCDC.
;
_cell_angle_alpha 90.00
_cell_angle_beta 106.617(4)
_cell_angle_gamma 90.00
_cell_formula_units_Z 2
_cell_length_a 11.915(3)
_cell_length_b 8.1768(18)
_cell_length_c 15.913(4)
_cell_measurement_reflns_used 3465
_cell_measurement_temperature 100(2)
_cell_measurement_theta_max 27.93
_cell_measurement_theta_min 2.49
_cell_volume 1485.6(6)
_computing_structure_refinement 'SHELXL-97 (Sheldrick, 1997)'
_computing_structure_solution 'SHELXS-97 (Sheldrick, 1990)'
_diffrn_ambient_temperature 100(2)
_diffrn_measured_fraction_theta_full 0.988
_diffrn_measured_fraction_theta_max 0.988
_diffrn_measurement_device_type 'CCD area detector'
_diffrn_measurement_method 'phi and omega scans'
_diffrn_radiation_monochromator graphite
_diffrn_radiation_source 'fine-focus sealed tube'
_diffrn_radiation_type MoK\a
_diffrn_radiation_wavelength 0.71073
_diffrn_reflns_av_R_equivalents 0.0272
_diffrn_reflns_av_sigmaI/netI 0.0343
_diffrn_reflns_limit_h_max 14
_diffrn_reflns_limit_h_min -14
_diffrn_reflns_limit_k_max 7
_diffrn_reflns_limit_k_min -10
_diffrn_reflns_limit_l_max 19
_diffrn_reflns_limit_l_min -17
_diffrn_reflns_number 7776
_diffrn_reflns_theta_full 26.00
_diffrn_reflns_theta_max 26.00
_diffrn_reflns_theta_min 1.90
_exptl_absorpt_coefficient_mu 0.890
_exptl_absorpt_correction_type none
_exptl_crystal_colour white
_exptl_crystal_density_diffrn 1.820
_exptl_crystal_density_method 'not measured'
_exptl_crystal_description needle
_exptl_crystal_F_000 816
_exptl_crystal_size_max 0.22
_exptl_crystal_size_mid 0.19
_exptl_crystal_size_min 0.15
_refine_diff_density_max 0.797
_refine_diff_density_min -0.890
_refine_diff_density_rms 0.147
_refine_ls_extinction_method none
_refine_ls_goodness_of_fit_ref 1.167
_refine_ls_hydrogen_treatment mixed
_refine_ls_matrix_type full
_refine_ls_number_parameters 235
_refine_ls_number_reflns 2879
_refine_ls_number_restraints 3
_refine_ls_restrained_S_all 1.166
_refine_ls_R_factor_all 0.0476
_refine_ls_R_factor_gt 0.0365
_refine_ls_shift/su_max 0.029
_refine_ls_shift/su_mean 0.000
_refine_ls_structure_factor_coef Fsqd
_refine_ls_weighting_details 'calc w=1/[\s^2^(Fo^2^)+(0.0394P)^2^+5.9796P] where P=(Fo^2^+2Fc^2^)/3'
_refine_ls_weighting_scheme calc
_refine_ls_wR_factor_gt 0.0833
_refine_ls_wR_factor_ref 0.1151
_reflns_number_gt 2455
_reflns_number_total 2879
_reflns_threshold_expression >2sigma(I)
_cod_data_source_file c5ce00690b2.cif
_cod_data_source_block 8deccm
_cod_depositor_comments 'Adding full bibliography for 7220696--7220699.cif.'
_cod_original_sg_symbol_H-M 'P 2/n'
_cod_database_code 7220699

loop_
_symmetry_equiv_pos_as_xyz
'x, y, z'
'-x+1/2, y, -z+1/2'
'-x, -y, -z'
'x-1/2, -y, z-1/2'

loop_
_atom_site_label
_atom_site_type_symbol
_atom_site_fract_x
_atom_site_fract_y
_atom_site_fract_z
_atom_site_U_iso_or_equiv
_atom_site_adp_type
_atom_site_occupancy
_atom_site_symmetry_multiplicity
_atom_site_calc_flag
_atom_site_refinement_flags
C1 C 1.0438(4) 0.9144(5) 0.2137(3) 0.0178(9) Uani 1 1 d .
H1 H 1.0996 0.8314 0.2137 0.021 Uiso 1 1 calc R
C2 C 0.9254(3) 1.1174(5) 0.1761(3) 0.0167(8) Uani 1 1 d .
H2 H 0.8824 1.2054 0.1430 0.020 Uiso 1 1 calc R
C3 C 0.9207(4) 1.0717(5) 0.2566(3) 0.0190(9) Uani 1 1 d .
H3 H 0.8742 1.1194 0.2897 0.023 Uiso 1 1 calc R
C4 C 1.0208(3) 0.8560(5) 0.3625(3) 0.0160(8) Uani 1 1 d .
C5 C 1.1216(3) 0.7642(5) 0.3948(3) 0.0181(9) Uani 1 1 d .
H5 H 1.1796 0.7573 0.3645 0.022 Uiso 1 1 calc R
C6 C 1.1339(4) 0.6832(6) 0.4731(3) 0.0219(9) Uani 1 1 d .
H6 H 1.2014 0.6181 0.4974 0.026 Uiso 1 1 calc R
C7 C 1.0480(4) 0.6963(5) 0.5167(3) 0.0198(9) Uani 1 1 d .
H7 H 1.0546 0.6409 0.5704 0.024 Uiso 1 1 calc R
C8 C 0.9529(3) 0.7939(5) 0.4777(3) 0.0157(8) Uani 1 1 d .
C9 C 0.7575(3) 0.8965(5) 0.4766(3) 0.0169(8) Uani 1 1 d .
H9 H 0.7403 0.9458 0.4203 0.020 Uiso 1 1 calc R
C10 C 0.8511(4) 0.7596(5) 0.5962(3) 0.0181(9) Uani 1 1 d .
H10 H 0.9077 0.6973 0.6381 0.022 Uiso 1 1 calc R
C11 C 0.7456(4) 0.8134(6) 0.6028(3) 0.0204(9) Uani 1 1 d .
H11 H 0.7165 0.7957 0.6518 0.024 Uiso 1 1 calc R
Cd1 Cd 1.0000 1.0000 0.0000 0.01612(15) Uani 1 2 d S
F1 F 0.7489(3) 0.5455(6) 0.1494(2) 0.0636(12) Uani 1 1 d .
F2 F 0.7500 0.3516(6) 0.2500 0.0687(18) Uani 1 2 d S
F3 F 0.6097(2) 0.5410(4) 0.21891(18) 0.0317(7) Uani 1 1 d .
F4 F 0.7500 0.7363(6) 0.2500 0.0707(18) Uani 1 2 d S
N1 N 1.0022(3) 1.0169(4) 0.1488(2) 0.0190(8) Uani 1 1 d .
N2 N 0.9968(3) 0.9423(4) 0.2809(2) 0.0156(7) Uani 1 1 d .
N3 N 0.9377(3) 0.8749(4) 0.4030(2) 0.0154(7) Uani 1 1 d .
N4 N 0.8584(3) 0.8150(4) 0.5154(2) 0.0160(7) Uani 1 1 d .
N5 N 0.6866(3) 0.8986(4) 0.5268(2) 0.0179(7) Uani 1 1 d .
N6 N 0.7500 0.5074(7) 0.7500 0.0245(12) Uani 1 2 d S
O1 O 1.0670(3) 0.7257(4) 0.0184(2) 0.0245(7) Uani 1 1 d D
H101 H 1.0320 0.6749 0.0493 0.037 Uiso 1 1 calc RD
O2 O 0.9656(3) 0.5179(4) 0.1118(2) 0.0277(7) Uani 1 1 d .
O3 O 0.8434(3) 0.5861(4) 0.7633(2) 0.0288(7) Uani 1 1 d .
O4 O 0.7500 0.3540(6) 0.7500 0.0279(10) Uani 1 2 d S
P1 P 0.7500 0.5435(2) 0.2500 0.0228(4) Uani 1 2 d S
H100 H 1.053(4) 0.666(5) -0.0260(19) 0.033(16) Uiso 1 1 d D
H201 H 0.914(6) 0.540(8) 0.134(5) 0.06(2) Uiso 1 1 d .
H202 H 1.032(4) 0.497(5) 0.152(3) 0.000(9) Uiso 1 1 d .

loop_
_atom_site_aniso_label
_atom_site_aniso_U_11
_atom_site_aniso_U_22
_atom_site_aniso_U_33
_atom_site_aniso_U_23
_atom_site_aniso_U_13
_atom_site_aniso_U_12
C1 0.018(2) 0.019(2) 0.019(2) -0.0041(17) 0.0105(17) 0.0006(17)
C2 0.0129(19) 0.017(2) 0.022(2) -0.0014(17) 0.0076(16) -0.0025(16)
C3 0.018(2) 0.019(2) 0.023(2) -0.0019(18) 0.0091(17) 0.0012(17)
C4 0.0147(19) 0.019(2) 0.017(2) -0.0028(16) 0.0078(16) -0.0042(16)
C5 0.0138(19) 0.022(2) 0.021(2) -0.0027(17) 0.0096(16) -0.0022(16)
C6 0.021(2) 0.025(2) 0.020(2) 0.0024(18) 0.0071(18) 0.0071(18)
C7 0.024(2) 0.022(2) 0.016(2) 0.0017(17) 0.0104(17) 0.0001(18)
C8 0.0118(18) 0.020(2) 0.0166(19) -0.0041(16) 0.0069(15) -0.0043(16)
C9 0.0136(19) 0.022(2) 0.0158(19) 0.0021(17) 0.0059(16) 0.0033(16)
C10 0.021(2) 0.020(2) 0.017(2) 0.0046(17) 0.0105(16) -0.0009(17)
C11 0.019(2) 0.029(2) 0.016(2) 0.0005(18) 0.0081(17) -0.0021(18)
Cd1 0.0156(2) 0.0198(2) 0.0161(2) 0.00035(17) 0.00952(16) -0.00105(17)
F1 0.0293(17) 0.140(4) 0.0229(16) -0.012(2) 0.0090(13) -0.024(2)
F2 0.029(2) 0.025(2) 0.141(5) 0.000 0.006(3) 0.000
F3 0.0198(14) 0.0441(17) 0.0300(15) 0.0059(13) 0.0053(11) 0.0091(12)
F4 0.063(3) 0.030(3) 0.083(4) 0.000 -0.037(3) 0.000
N1 0.0207(18) 0.0202(19) 0.0198(18) -0.0001(15) 0.0117(15) -0.0007(15)
N2 0.0146(17) 0.0193(17) 0.0149(16) -0.0013(14) 0.0075(13) -0.0023(14)
N3 0.0172(17) 0.0161(17) 0.0141(16) -0.0013(13) 0.0067(13) -0.0024(14)
N4 0.0153(17) 0.0198(18) 0.0150(16) 0.0017(14) 0.0078(13) 0.0002(14)
N5 0.0173(17) 0.0219(19) 0.0153(16) 0.0010(14) 0.0057(14) 0.0009(14)
N6 0.024(3) 0.034(3) 0.021(3) 0.000 0.016(2) 0.000
O1 0.0281(18) 0.0213(17) 0.0290(18) 0.0052(14) 0.0157(14) -0.0007(13)
O2 0.0261(19) 0.034(2) 0.0250(18) 0.0008(14) 0.0105(16) 0.0000(15)
O3 0.0268(17) 0.0337(19) 0.0276(17) 0.0056(15) 0.0104(14) -0.0038(15)
O4 0.027(2) 0.022(3) 0.040(3) 0.000 0.020(2) 0.000
P1 0.0217(8) 0.0264(9) 0.0208(8) 0.000 0.0069(6) 0.000

loop_
_atom_type_symbol
_atom_type_description
_atom_type_scat_dispersion_real
_atom_type_scat_dispersion_imag
_atom_type_scat_source
C C 0.0033 0.0016 'International Tables Vol C Tables 4.2.6.8 and 6.1.1.4'
H H 0.0000 0.0000 'International Tables Vol C Tables 4.2.6.8 and 6.1.1.4'
N N 0.0061 0.0033 'International Tables Vol C Tables 4.2.6.8 and 6.1.1.4'
O O 0.0106 0.0060 'International Tables Vol C Tables 4.2.6.8 and 6.1.1.4'
F F 0.0171 0.0103 'International Tables Vol C Tables 4.2.6.8 and 6.1.1.4'
P P 0.1023 0.0942 'International Tables Vol C Tables 4.2.6.8 and 6.1.1.4'
Cd Cd -0.8075 1.2024 'International Tables Vol C Tables 4.2.6.8 and 6.1.1.4'

loop_
_geom_angle_atom_site_label_1
_geom_angle_atom_site_label_2
_geom_angle_atom_site_label_3
_geom_angle
_geom_angle_site_symmetry_1
_geom_angle_site_symmetry_3
N1 C1 N2 111.3(4) . .
C3 C2 N1 110.0(4) . .
C2 C3 N2 106.1(4) . .
N3 C4 C5 124.6(4) . .
N3 C4 N2 113.4(3) . .
C5 C4 N2 122.0(3) . .
C6 C5 C4 116.8(4) . .
C5 C6 C7 120.6(4) . .
C8 C7 C6 116.4(4) . .
N3 C8 C7 125.2(4) . .
N3 C8 N4 113.2(4) . .
C7 C8 N4 121.6(4) . .
N5 C9 N4 111.6(4) . .
C11 C10 N4 105.6(4) . .
C10 C11 N5 109.9(4) . .
N5 Cd1 N5 180 2_655 4_675
N5 Cd1 N1 86.56(12) 2_655 .
N5 Cd1 N1 93.44(12) 4_675 .
N5 Cd1 N1 93.44(12) 2_655 3_775
N5 Cd1 N1 86.56(12) 4_675 3_775
N1 Cd1 N1 180 . 3_775
N5 Cd1 O1 92.58(12) 2_655 3_775
N5 Cd1 O1 87.42(12) 4_675 3_775
N1 Cd1 O1 88.58(11) . 3_775
N1 Cd1 O1 91.42(11) 3_775 3_775
N5 Cd1 O1 87.42(12) 2_655 .
N5 Cd1 O1 92.58(12) 4_675 .
N1 Cd1 O1 91.42(11) . .
N1 Cd1 O1 88.58(11) 3_775 .
O1 Cd1 O1 180 3_775 .
C1 N1 C2 105.5(3) . .
C1 N1 Cd1 130.1(3) . .
C2 N1 Cd1 121.9(3) . .
C1 N2 C3 107.1(3) . .
C1 N2 C4 127.5(4) . .
C3 N2 C4 125.4(3) . .
C8 N3 C4 116.4(4) . .
C9 N4 C10 107.4(3) . .
C9 N4 C8 124.7(3) . .
C10 N4 C8 127.9(3) . .
C9 N5 C11 105.5(3) . .
C9 N5 Cd1 130.3(3) . 2_655
C11 N5 Cd1 124.1(3) . 2_655
O3 N6 O3 118.1(6) . 2_656
O3 N6 O4 121.0(3) . .
O3 N6 O4 121.0(3) 2_656 .
F2 P1 F4 180.000(1) . .
F2 P1 F1 90.59(18) . 2_655
F4 P1 F1 89.41(18) . 2_655
F2 P1 F1 90.59(18) . .
F4 P1 F1 89.41(18) . .
F1 P1 F1 178.8(4) 2_655 .
F2 P1 F3 89.25(12) . 2_655
F4 P1 F3 90.75(12) . 2_655
F1 P1 F3 88.95(15) 2_655 2_655
F1 P1 F3 91.06(15) . 2_655
F2 P1 F3 89.25(12) . .
F4 P1 F3 90.75(12) . .
F1 P1 F3 91.06(15) 2_655 .
F1 P1 F3 88.95(15) . .
F3 P1 F3 178.5(2) 2_655 .

loop_
_geom_bond_atom_site_label_1
_geom_bond_atom_site_label_2
_geom_bond_distance
_geom_bond_site_symmetry_2
C1 N1 1.312(6) .
C1 N2 1.362(5) .
C2 C3 1.350(6) .
C2 N1 1.389(5) .
C3 N2 1.375(6) .
C4 N3 1.336(5) .
C4 C5 1.385(6) .
C4 N2 1.432(5) .
C5 C6 1.382(6) .
C6 C7 1.395(6) .
C7 C8 1.380(6) .
C8 N3 1.327(5) .
C8 N4 1.430(5) .
C9 N5 1.319(5) .
C9 N4 1.358(5) .
C10 C11 1.364(6) .
C10 N4 1.389(5) .
C11 N5 1.399(5) .
Cd1 N5 2.295(3) 2_655
Cd1 N5 2.295(3) 4_675
Cd1 N1 2.365(3) .
Cd1 N1 2.365(3) 3_775
Cd1 O1 2.371(3) 3_775
Cd1 O1 2.371(3) .
F1 P1 1.597(3) .
F2 P1 1.569(5) .
F3 P1 1.602(3) .
F4 P1 1.577(5) .
N5 Cd1 2.295(3) 2_655
N6 O3 1.250(4) .
N6 O3 1.250(4) 2_656
N6 O4 1.255(7) .
P1 F1 1.597(3) 2_655
P1 F3 1.602(3) 2_655
